data_1548985
loop_
_publ_author_name
'Filali Baba, Yassir'
'Kandri Rodi, Youssef'
'Mague, Joel T.'
'Ouzidan, Younes'
'Ouazzani Chahdi, Fouad'
'Essassi, El Mokhtar'

_publ_section_title
;
 (Pyridin-2-yl)methyl
 6-bromo-2-oxo-1-[(pyridin-2-yl)methyl]-1,2-dihydroquinoline-4-carboxylate
;
_journal_coeditor_code SJ4158
_journal_issue 2
_journal_name_full IUCrData
_journal_page_first x180288
_journal_paper_doi 10.1107/S2414314618002882
_journal_volume 3
_journal_year 2018
_chemical_formula_iupac 'C22 H16 Br N3 O3'
_chemical_formula_moiety 'C22 H16 Br N3 O3'
_chemical_formula_sum 'C22 H16 Br N3 O3'
_chemical_formula_weight 450.29
_chemical_name_systematic
'(Pyridin-2-yl)methyl 6-bromo-2-oxo-1-[(pyridin-2-yl)methyl]-1,2-dihydroquinoline-4-carboxylate'
_space_group_crystal_system monoclinic
_space_group_IT_number 15
_space_group_name_Hall '-C 2yc'
_space_group_name_H-M_alt 'C 1 2/c 1'
_symmetry_space_group_name_Hall '-C 2yc'
_symmetry_space_group_name_H-M 'C 1 2/c 1'
_atom_sites_solution_hydrogens geom
_atom_sites_solution_primary direct
_atom_sites_solution_secondary difmap
_audit_creation_method SHELXL-2014/7
_cell_angle_alpha 90
_cell_angle_beta 111.5780(10)
_cell_angle_gamma 90
_cell_formula_units_Z 8
_cell_length_a 34.0146(11)
_cell_length_b 4.9522(2)
_cell_length_c 23.4539(7)
_cell_measurement_reflns_used 8863
_cell_measurement_temperature 150(2)
_cell_measurement_theta_max 72.2797
_cell_measurement_theta_min 2.7834
_cell_volume 3673.9(2)
_computing_cell_refinement
;
<i>SAINT</i> (Bruker, 2016)
;
_computing_data_collection
;
<i>APEX3</i> (Bruker, 2016)
;
_computing_data_reduction
;
<i>SAINT</i>  (Bruker, 2016)
;
_computing_molecular_graphics
;
<i>DIAMOND</i> (Brandenburg & Putz, 2012)
;
_computing_publication_material
;
<i>SHELXTL</i> (Sheldrick, 2008)
;
_computing_structure_refinement
;
<i>SHELXL2014</i> (Sheldrick, 2015<i>b</i>)
;
_computing_structure_solution
;
<i>SHELXT</i> (Sheldrick, 2015<i>a</i>)
;
_diffrn_ambient_temperature 150(2)
_diffrn_detector_area_resol_mean 10.4167
_diffrn_measured_fraction_theta_full 0.988
_diffrn_measured_fraction_theta_max 0.980
_diffrn_measurement_device_type 'Bruker D8 VENTURE PHOTON 100 CMOS'
_diffrn_measurement_method '\w scans'
_diffrn_radiation_monochromator mirror
_diffrn_radiation_type CuK\a
_diffrn_radiation_wavelength 1.54178
_diffrn_reflns_av_R_equivalents 0.0420
_diffrn_reflns_limit_h_max 40
_diffrn_reflns_limit_h_min -38
_diffrn_reflns_limit_k_max 5
_diffrn_reflns_limit_k_min -6
_diffrn_reflns_limit_l_max 28
_diffrn_reflns_limit_l_min -27
_diffrn_reflns_number 13490
_diffrn_reflns_theta_full 68.000
_diffrn_reflns_theta_max 72.289
_diffrn_reflns_theta_min 3.989
_exptl_absorpt_coefficient_mu 3.314
_exptl_absorpt_correction_T_max 0.92
_exptl_absorpt_correction_T_min 0.74
_exptl_absorpt_correction_type multi-scan
_exptl_absorpt_process_details
;
(<i>SADABS</i>; Bruker, 2016)
;
_exptl_crystal_colour colourless
_exptl_crystal_density_diffrn 1.628
_exptl_crystal_density_method 'not measured'
_exptl_crystal_description plate
_exptl_crystal_F_000 1824
_exptl_crystal_size_max 0.172
_exptl_crystal_size_mid 0.089
_exptl_crystal_size_min 0.026
_refine_diff_density_max 0.763
_refine_diff_density_min -0.539
_refine_ls_extinction_method none
_refine_ls_goodness_of_fit_ref 1.034
_refine_ls_hydrogen_treatment constr
_refine_ls_matrix_type full
_refine_ls_number_parameters 262
_refine_ls_number_reflns 3543
_refine_ls_number_restraints 0
_refine_ls_restrained_S_all 1.034
_refine_ls_R_factor_all 0.0458
_refine_ls_R_factor_gt 0.0366
_refine_ls_shift/su_max 0.000
_refine_ls_shift/su_mean 0.000
_refine_ls_structure_factor_coef Fsqd
_refine_ls_weighting_details 'w=1/[\s^2^(Fo^2^)+(0.0406P)^2^+7.2922P] where P=(Fo^2^+2Fc^2^)/3'
_refine_ls_weighting_scheme calc
_refine_ls_wR_factor_gt 0.0868
_refine_ls_wR_factor_ref 0.0922
_reflns_number_gt 2949
_reflns_number_total 3543
_reflns_threshold_expression 'I > 2\s(I)'
_cod_data_source_file sj4158sup1.cif
_cod_data_source_block I
_cod_database_code 1548985
_shelx_space_group_comment
;
The symmetry employed for this shelxl refinement is uniquely defined
by the following loop, which should always be used as a source of
symmetry information in preference to the above space-group names.
They are only intended as comments.
;
_shelx_estimated_absorpt_t_min 0.599
_shelx_estimated_absorpt_t_max 0.919

loop_
_space_group_symop_operation_xyz
'x, y, z'
'-x, y, -z+1/2'
'x+1/2, y+1/2, z'
'-x+1/2, y+1/2, -z+1/2'
'-x, -y, -z'
'x, -y, z-1/2'
'-x+1/2, -y+1/2, -z'
'x+1/2, -y+1/2, z-1/2'

loop_
_atom_site_type_symbol
_atom_site_label
_atom_site_fract_x
_atom_site_fract_y
_atom_site_fract_z
_atom_site_U_iso_or_equiv
_atom_site_adp_type
_atom_site_calc_flag
_atom_site_occupancy
Br Br1 0.26878(2) 1.00524(6) 0.40990(2) 0.03283(11) Uani d 1
O O1 0.43219(7) 0.1416(4) 0.69327(9) 0.0367(5) Uani d 1
O O2 0.37368(6) 0.2748(4) 0.42379(8) 0.0331(5) Uani d 1
O O3 0.42042(6) -0.0110(4) 0.48648(9) 0.0324(4) Uani d 1
N N1 0.38551(7) 0.4716(4) 0.64422(9) 0.0241(5) Uani d 1
N N2 0.32942(7) 0.2559(5) 0.69259(10) 0.0280(5) Uani d 1
N N3 0.47417(7) 0.2452(5) 0.44118(10) 0.0291(5) Uani d 1
C C1 0.35867(8) 0.5925(5) 0.58991(11) 0.0213(5) Uani d 1
C C2 0.33081(9) 0.7961(5) 0.59189(12) 0.0268(6) Uani d 1
H H2 0.3301 0.8510 0.6303 0.032 Uiso calc 1
C C3 0.30433(9) 0.9185(5) 0.53902(13) 0.0284(6) Uani d 1
H H3 0.2855 1.0571 0.5408 0.034 Uiso calc 1
C C4 0.30551(8) 0.8366(5) 0.48302(12) 0.0250(5) Uani d 1
C C5 0.33197(8) 0.6358(5) 0.47920(11) 0.0222(5) Uani d 1
H H5 0.3318 0.5824 0.4402 0.027 Uiso calc 1
C C6 0.35956(8) 0.5069(5) 0.53269(10) 0.0199(5) Uani d 1
C C7 0.38849(8) 0.2926(5) 0.53266(11) 0.0213(5) Uani d 1
C C8 0.41232(8) 0.1745(5) 0.58610(11) 0.0243(5) Uani d 1
H H8 0.4308 0.0321 0.5852 0.029 Uiso calc 1
C C9 0.41096(8) 0.2554(6) 0.64492(11) 0.0258(5) Uani d 1
C C10 0.38727(9) 0.5704(6) 0.70401(11) 0.0291(6) Uani d 1
H H10A 0.3847 0.7696 0.7022 0.035 Uiso calc 1
H H10B 0.4153 0.5256 0.7351 0.035 Uiso calc 1
C C11 0.35350(8) 0.4564(5) 0.72474(11) 0.0226(5) Uani d 1
C C12 0.34918(9) 0.5630(6) 0.77699(12) 0.0309(6) Uani d 1
H H12 0.3668 0.7071 0.7988 0.037 Uiso calc 1
C C13 0.31882(10) 0.4553(7) 0.79662(12) 0.0365(7) Uani d 1
H H13 0.3153 0.5244 0.8322 0.044 Uiso calc 1
C C14 0.29378(9) 0.2466(6) 0.76399(12) 0.0310(6) Uani d 1
H H14 0.2728 0.1686 0.7766 0.037 Uiso calc 1
C C15 0.30006(9) 0.1542(6) 0.71265(12) 0.0296(6) Uani d 1
H H15 0.2827 0.0108 0.6901 0.036 Uiso calc 1
C C16 0.39263(8) 0.1908(5) 0.47460(11) 0.0220(5) Uani d 1
C C17 0.42593(10) -0.1286(6) 0.43340(14) 0.0344(7) Uani d 1
H H17A 0.3977 -0.1616 0.4014 0.041 Uiso calc 1
H H17B 0.4402 -0.3053 0.4451 0.041 Uiso calc 1
C C18 0.45124(8) 0.0457(5) 0.40704(12) 0.0250(5) Uani d 1
C C19 0.45091(9) -0.0180(6) 0.34893(12) 0.0297(6) Uani d 1
H H19 0.4336 -0.1600 0.3257 0.036 Uiso calc 1
C C20 0.47612(9) 0.1283(6) 0.32571(12) 0.0319(6) Uani d 1
H H20 0.4770 0.0862 0.2867 0.038 Uiso calc 1
C C21 0.50000(9) 0.3371(6) 0.36028(13) 0.0333(6) Uani d 1
H H21 0.5173 0.4437 0.3453 0.040 Uiso calc 1
C C22 0.49820(9) 0.3882(6) 0.41741(13) 0.0330(6) Uani d 1
H H22 0.5148 0.5318 0.4411 0.040 Uiso calc 1

loop_
_atom_site_aniso_label
_atom_site_aniso_U_11
_atom_site_aniso_U_22
_atom_site_aniso_U_33
_atom_site_aniso_U_12
_atom_site_aniso_U_13
_atom_site_aniso_U_23
Br1 0.02744(17) 0.03222(17) 0.03503(17) 0.00629(12) 0.00701(11) 0.00512(12)
O1 0.0401(12) 0.0423(12) 0.0248(9) 0.0020(9) 0.0085(8) 0.0106(9)
O2 0.0358(11) 0.0439(12) 0.0213(9) 0.0123(9) 0.0124(8) -0.0003(8)
O3 0.0429(12) 0.0309(10) 0.0323(10) 0.0138(9) 0.0243(9) 0.0037(8)
N1 0.0286(12) 0.0290(12) 0.0174(9) -0.0060(9) 0.0115(8) -0.0021(8)
N2 0.0356(13) 0.0273(12) 0.0270(11) -0.0071(10) 0.0185(10) -0.0070(9)
N3 0.0336(13) 0.0281(12) 0.0273(11) 0.0028(10) 0.0131(9) -0.0033(9)
C1 0.0234(13) 0.0223(12) 0.0206(11) -0.0059(9) 0.0109(10) -0.0018(9)
C2 0.0354(15) 0.0246(13) 0.0275(13) -0.0026(11) 0.0198(11) -0.0060(10)
C3 0.0265(14) 0.0247(13) 0.0394(15) 0.0010(10) 0.0185(12) -0.0042(11)
C4 0.0237(13) 0.0232(13) 0.0298(13) -0.0009(10) 0.0119(10) 0.0010(10)
C5 0.0247(13) 0.0233(13) 0.0207(11) -0.0031(10) 0.0108(10) -0.0012(10)
C6 0.0208(12) 0.0216(12) 0.0199(11) -0.0024(10) 0.0104(9) -0.0002(10)
C7 0.0227(13) 0.0239(12) 0.0202(11) -0.0015(10) 0.0114(10) 0.0006(9)
C8 0.0248(14) 0.0259(13) 0.0247(12) 0.0006(10) 0.0121(10) 0.0037(10)
C9 0.0251(14) 0.0315(14) 0.0218(12) -0.0042(11) 0.0097(10) 0.0040(11)
C10 0.0386(16) 0.0330(15) 0.0176(11) -0.0119(11) 0.0127(11) -0.0057(10)
C11 0.0273(13) 0.0231(13) 0.0177(11) 0.0012(10) 0.0086(9) 0.0017(9)
C12 0.0342(15) 0.0385(16) 0.0192(12) -0.0025(12) 0.0087(11) -0.0064(11)
C13 0.0383(17) 0.053(2) 0.0224(12) 0.0001(14) 0.0156(11) -0.0052(12)
C14 0.0296(15) 0.0411(16) 0.0260(13) 0.0024(12) 0.0144(11) 0.0042(12)
C15 0.0329(15) 0.0271(14) 0.0314(14) -0.0039(11) 0.0149(12) -0.0025(11)
C16 0.0215(13) 0.0223(12) 0.0258(12) -0.0007(9) 0.0130(10) 0.0003(10)
C17 0.0471(18) 0.0241(14) 0.0431(16) 0.0024(12) 0.0299(14) -0.0052(12)
C18 0.0299(14) 0.0209(13) 0.0278(12) 0.0050(10) 0.0147(11) -0.0009(10)
C19 0.0305(15) 0.0317(14) 0.0260(12) -0.0024(11) 0.0092(10) -0.0073(11)
C20 0.0310(15) 0.0408(16) 0.0245(13) 0.0030(12) 0.0111(11) -0.0003(12)
C21 0.0285(15) 0.0384(16) 0.0355(15) -0.0010(12) 0.0146(12) 0.0009(12)
C22 0.0278(15) 0.0323(15) 0.0369(15) -0.0012(12) 0.0094(12) -0.0065(12)

loop_
_atom_type_symbol
_atom_type_description
_atom_type_scat_dispersion_real
_atom_type_scat_dispersion_imag
_atom_type_scat_source
C C 0.0181 0.0091 'International Tables Vol C Tables 4.2.6.8 and 6.1.1.4'
H H 0.0000 0.0000 'International Tables Vol C Tables 4.2.6.8 and 6.1.1.4'
N N 0.0311 0.0180 'International Tables Vol C Tables 4.2.6.8 and 6.1.1.4'
O O 0.0492 0.0322 'International Tables Vol C Tables 4.2.6.8 and 6.1.1.4'
Br Br -0.6763 1.2805 'International Tables Vol C Tables 4.2.6.8 and 6.1.1.4'

loop_
_geom_angle_atom_site_label_1
_geom_angle_atom_site_label_2
_geom_angle_atom_site_label_3
_geom_angle
C16 O3 C17 115.3(2)
C9 N1 C1 122.8(2)
C9 N1 C10 116.4(2)
C1 N1 C10 120.8(2)
C11 N2 C15 117.5(2)
C18 N3 C22 116.9(2)
C2 C1 N1 120.1(2)
C2 C1 C6 119.9(2)
N1 C1 C6 120.0(2)
C3 C2 C1 121.0(2)
C3 C2 H2 119.5
C1 C2 H2 119.5
C2 C3 C4 119.1(2)
C2 C3 H3 120.5
C4 C3 H3 120.5
C5 C4 C3 121.6(2)
C5 C4 Br1 119.36(19)
C3 C4 Br1 119.1(2)
C4 C5 C6 120.6(2)
C4 C5 H5 119.7
C6 C5 H5 119.7
C5 C6 C1 117.8(2)
C5 C6 C7 124.1(2)
C1 C6 C7 118.1(2)
C8 C7 C6 119.6(2)
C8 C7 C16 118.1(2)
C6 C7 C16 122.4(2)
C7 C8 C9 123.0(2)
C7 C8 H8 118.5
C9 C8 H8 118.5
O1 C9 N1 121.4(2)
O1 C9 C8 122.3(3)
N1 C9 C8 116.3(2)
N1 C10 C11 114.5(2)
N1 C10 H10A 108.6
C11 C10 H10A 108.6
N1 C10 H10B 108.6
C11 C10 H10B 108.6
H10A C10 H10B 107.6
N2 C11 C12 122.7(2)
N2 C11 C10 118.6(2)
C12 C11 C10 118.7(2)
C13 C12 C11 118.7(3)
C13 C12 H12 120.6
C11 C12 H12 120.6
C14 C13 C12 119.3(3)
C14 C13 H13 120.4
C12 C13 H13 120.4
C15 C14 C13 118.2(3)
C15 C14 H14 120.9
C13 C14 H14 120.9
N2 C15 C14 123.7(3)
N2 C15 H15 118.2
C14 C15 H15 118.2
O2 C16 O3 123.2(2)
O2 C16 C7 125.9(2)
O3 C16 C7 110.9(2)
O3 C17 C18 113.4(2)
O3 C17 H17A 108.9
C18 C17 H17A 108.9
O3 C17 H17B 108.9
C18 C17 H17B 108.9
H17A C17 H17B 107.7
N3 C18 C19 123.3(3)
N3 C18 C17 118.5(2)
C19 C18 C17 118.2(2)
C20 C19 C18 119.0(3)
C20 C19 H19 120.5
C18 C19 H19 120.5
C19 C20 C21 118.6(3)
C19 C20 H20 120.7
C21 C20 H20 120.7
C20 C21 C22 118.6(3)
C20 C21 H21 120.7
C22 C21 H21 120.7
N3 C22 C21 123.6(3)
N3 C22 H22 118.2
C21 C22 H22 118.2

loop_
_geom_bond_atom_site_label_1
_geom_bond_atom_site_label_2
_geom_bond_distance
Br1 C4 1.904(3)
O1 C9 1.234(3)
O2 C16 1.202(3)
O3 C16 1.333(3)
O3 C17 1.447(3)
N1 C9 1.373(3)
N1 C1 1.400(3)
N1 C10 1.465(3)
N2 C11 1.331(3)
N2 C15 1.348(4)
N3 C18 1.329(3)
N3 C22 1.347(4)
C1 C2 1.396(4)
C1 C6 1.418(3)
C2 C3 1.377(4)
C2 H2 0.9500
C3 C4 1.389(4)
C3 H3 0.9500
C4 C5 1.366(4)
C5 C6 1.413(3)
C5 H5 0.9500
C6 C7 1.448(3)
C7 C8 1.350(3)
C7 C16 1.506(3)
C8 C9 1.454(3)
C8 H8 0.9500
C10 C11 1.512(4)
C10 H10A 0.9900
C10 H10B 0.9900
C11 C12 1.391(3)
C12 C13 1.383(4)
C12 H12 0.9500
C13 C14 1.379(4)
C13 H13 0.9500
C14 C15 1.376(4)
C14 H14 0.9500
C15 H15 0.9500
C17 C18 1.503(4)
C17 H17A 0.9900
C17 H17B 0.9900
C18 C19 1.395(4)
C19 C20 1.379(4)
C19 H19 0.9500
C20 C21 1.379(4)
C20 H20 0.9500
C21 C22 1.387(4)
C21 H21 0.9500
C22 H22 0.9500

loop_
_geom_hbond_atom_site_label_D
_geom_hbond_atom_site_label_H
_geom_hbond_atom_site_label_A
_geom_hbond_site_symmetry_A
_geom_hbond_distance_DH
_geom_hbond_distance_HA
_geom_hbond_distance_DA
_geom_hbond_angle_DHA
C2 H2 N2 1_565 0.95 2.49 3.294(3) 142.9
C5 H5 O2 . 0.95 2.21 2.873(3) 125.7
C10 H10A O1 1_565 0.99 2.51 3.269(3) 133.2
C17 H17B N3 1_545 0.99 2.52 3.482(4) 162.6

loop_
_geom_torsion_atom_site_label_1
_geom_torsion_atom_site_label_2
_geom_torsion_atom_site_label_3
_geom_torsion_atom_site_label_4
_geom_torsion
C9 N1 C1 C2 174.3(2)
C10 N1 C1 C2 -4.9(4)
C9 N1 C1 C6 -5.3(4)
C10 N1 C1 C6 175.5(2)
N1 C1 C2 C3 179.6(2)
C6 C1 C2 C3 -0.8(4)
C1 C2 C3 C4 0.1(4)
C2 C3 C4 C5 0.7(4)
C2 C3 C4 Br1 179.8(2)
C3 C4 C5 C6 -0.9(4)
Br1 C4 C5 C6 -179.97(19)
C4 C5 C6 C1 0.2(4)
C4 C5 C6 C7 179.9(2)
C2 C1 C6 C5 0.6(4)
N1 C1 C6 C5 -179.8(2)
C2 C1 C6 C7 -179.1(2)
N1 C1 C6 C7 0.5(3)
C5 C6 C7 C8 -177.2(2)
C1 C6 C7 C8 2.5(4)
C5 C6 C7 C16 1.7(4)
C1 C6 C7 C16 -178.6(2)
C6 C7 C8 C9 -1.0(4)
C16 C7 C8 C9 -179.9(2)
C1 N1 C9 O1 -175.1(2)
C10 N1 C9 O1 4.1(4)
C1 N1 C9 C8 6.6(4)
C10 N1 C9 C8 -174.2(2)
C7 C8 C9 O1 178.3(3)
C7 C8 C9 N1 -3.5(4)
C9 N1 C10 C11 -95.0(3)
C1 N1 C10 C11 84.3(3)
C15 N2 C11 C12 -0.5(4)
C15 N2 C11 C10 178.8(2)
N1 C10 C11 N2 8.8(4)
N1 C10 C11 C12 -172.0(2)
N2 C11 C12 C13 0.4(4)
C10 C11 C12 C13 -178.8(3)
C11 C12 C13 C14 -0.1(4)
C12 C13 C14 C15 -0.2(4)
C11 N2 C15 C14 0.1(4)
C13 C14 C15 N2 0.2(4)
C17 O3 C16 O2 -1.1(4)
C17 O3 C16 C7 178.4(2)
C8 C7 C16 O2 -180.0(3)
C6 C7 C16 O2 1.1(4)
C8 C7 C16 O3 0.5(3)
C6 C7 C16 O3 -178.4(2)
C16 O3 C17 C18 74.8(3)
C22 N3 C18 C19 -0.5(4)
C22 N3 C18 C17 176.6(3)
O3 C17 C18 N3 16.3(4)
O3 C17 C18 C19 -166.5(2)
N3 C18 C19 C20 1.3(4)
C17 C18 C19 C20 -175.7(3)
C18 C19 C20 C21 -1.6(4)
C19 C20 C21 C22 1.1(4)
C18 N3 C22 C21 -0.1(4)
C20 C21 C22 N3 -0.3(5)

_cod_database_fobs_code 1548985
